data_2107973
loop_
_publ_author_name
'Zhou, Xinbo'
'Hu, Xiurong'
'Wu, Suxiang'
'Ye, Jiali'
'Sun, Mengying'
'Gu, Jianming'
'Zhu, Jianrong'
'Zhang, Zhongliang'

_publ_section_title
;
 Structures and physicochemical properties of vortioxetine salts
;
_journal_coeditor_code AO5012
_journal_issue 5
_journal_name_full 'Acta Crystallographica Section B'
_journal_page_first 723
_journal_page_last 732
_journal_paper_doi 10.1107/S2052520616010556
_journal_volume 72
_journal_year 2016
_chemical_formula_moiety 'C18 H23 N2 S, C7 H4 N O3 S'
_chemical_formula_sum 'C25 H27 N3 O3 S2'
_chemical_formula_weight 481.62
_chemical_name_systematic
;
 ?
;
_space_group_IT_number 14
_symmetry_cell_setting monoclinic
_symmetry_space_group_name_Hall '-P 2yn'
_symmetry_space_group_name_H-M 'P 1 21/n 1'
_atom_sites_solution_hydrogens geom
_atom_sites_solution_primary direct
_atom_sites_solution_secondary difmap
_audit_creation_method SHELXL-97
_cell_angle_alpha 90.00
_cell_angle_beta 92.4510(10)
_cell_angle_gamma 90.00
_cell_formula_units_Z 4
_cell_length_a 6.8375(3)
_cell_length_b 15.8835(7)
_cell_length_c 23.2329(9)
_cell_measurement_reflns_used 13112
_cell_measurement_temperature 296(2)
_cell_measurement_theta_max 27.4
_cell_measurement_theta_min 3.1
_cell_volume 2520.86(18)
_computing_cell_refinement 'PROCESS-AUTO  (Rigaku,2006)'
_computing_data_collection 'PROCESS-AUTO  (Rigaku,2006)'
_computing_data_reduction 'CrystalStructure (Rigaku,2007)'
_computing_molecular_graphics 'Ortep3 for windows (Farrugia,1997)'
_computing_publication_material 'WinGX (Farrugia, 1999)'
_computing_structure_refinement 'SHELXL-97 (Sheldrick, 2008)'
_computing_structure_solution 'SHELXS-97 (Sheldrick, 2008)'
_diffrn_ambient_temperature 296(2)
_diffrn_detector_area_resol_mean 10.00
_diffrn_measured_fraction_theta_full 0.990
_diffrn_measured_fraction_theta_max 0.990
_diffrn_measurement_device_type 'Rigaku RAXIS-RAPID/ZJUG'
_diffrn_measurement_method \w
_diffrn_radiation_monochromator graphite
_diffrn_radiation_source 'rotating anode'
_diffrn_radiation_type MoK\a
_diffrn_radiation_wavelength 0.71073
_diffrn_reflns_av_R_equivalents 0.0414
_diffrn_reflns_av_sigmaI/netI 0.0364
_diffrn_reflns_limit_h_max 8
_diffrn_reflns_limit_h_min -8
_diffrn_reflns_limit_k_max 19
_diffrn_reflns_limit_k_min -18
_diffrn_reflns_limit_l_max 28
_diffrn_reflns_limit_l_min -28
_diffrn_reflns_number 20672
_diffrn_reflns_theta_full 26.00
_diffrn_reflns_theta_max 26.00
_diffrn_reflns_theta_min 3.07
_exptl_absorpt_coefficient_mu 0.242
_exptl_absorpt_correction_T_max 0.9532
_exptl_absorpt_correction_T_min 0.8969
_exptl_absorpt_correction_type multi-scan
_exptl_absorpt_process_details 'Higashi, T. (1995)'
_exptl_crystal_colour colorless
_exptl_crystal_density_diffrn 1.269
_exptl_crystal_density_method 'not measured'
_exptl_crystal_description chunk
_exptl_crystal_F_000 1016
_exptl_crystal_size_max 0.46
_exptl_crystal_size_mid 0.39
_exptl_crystal_size_min 0.20
_refine_diff_density_max 0.435
_refine_diff_density_min -0.387
_refine_ls_extinction_coef 0.0212(14)
_refine_ls_extinction_expression Fc^*^=kFc[1+0.001xFc^2^\l^3^/sin(2\q)]^-1/4^
_refine_ls_extinction_method SHELXL
_refine_ls_goodness_of_fit_ref 1.002
_refine_ls_hydrogen_treatment constr
_refine_ls_matrix_type full
_refine_ls_number_parameters 301
_refine_ls_number_reflns 4910
_refine_ls_number_restraints 0
_refine_ls_restrained_S_all 1.002
_refine_ls_R_factor_all 0.0900
_refine_ls_R_factor_gt 0.0463
_refine_ls_shift/su_max 0.001
_refine_ls_shift/su_mean 0.000
_refine_ls_structure_factor_coef Fsqd
_refine_ls_weighting_details 'calc w=1/[\s^2^(Fo^2^)+(0.0569P)^2^+1.9621P] where P=(Fo^2^+2Fc^2^)/3'
_refine_ls_weighting_scheme calc
_refine_ls_wR_factor_gt 0.1078
_refine_ls_wR_factor_ref 0.1482
_reflns_number_gt 3001
_reflns_number_total 4910
_reflns_threshold_expression >2sigma(I)
_cod_data_source_file ao5012sup1.cif
_cod_data_source_block 4
_cod_database_code 2107973

loop_
_symmetry_equiv_pos_as_xyz
'x, y, z'
'-x+1/2, y+1/2, -z+1/2'
'-x, -y, -z'
'x-1/2, -y-1/2, z-1/2'

loop_
_atom_site_type_symbol
_atom_site_label
_atom_site_fract_x
_atom_site_fract_y
_atom_site_fract_z
_atom_site_U_iso_or_equiv
_atom_site_adp_type
_atom_site_calc_flag
_atom_site_refinement_flags
_atom_site_occupancy
_atom_site_symmetry_multiplicity
C C1 0.5606(5) 0.54205(18) 0.18239(13) 0.0556(8) Uani d . 1 1
C C2 0.6134(6) 0.5579(2) 0.12678(14) 0.0790(10) Uani d . 1 1
H H2 0.7377 0.5434 0.1154 0.095 Uiso calc R 1 1
C C3 0.4810(8) 0.5956(3) 0.08795(16) 0.0962(14) Uani d . 1 1
H H3 0.5195 0.6064 0.0508 0.115 Uiso calc R 1 1
C C4 0.2963(7) 0.6173(2) 0.10225(16) 0.0765(11) Uani d . 1 1
C C5 0.2478(6) 0.6022(2) 0.15760(15) 0.0767(10) Uani d . 1 1
H H5 0.1233 0.6173 0.1686 0.092 Uiso calc R 1 1
C C6 0.3756(5) 0.5652(2) 0.19859(13) 0.0688(9) Uani d . 1 1
C C7 0.1522(7) 0.6567(3) 0.0587(2) 0.1228(19) Uani d . 1 1
H H7A 0.1047 0.6144 0.0321 0.184 Uiso calc R 1 1
H H7B 0.2163 0.7004 0.0381 0.184 Uiso calc R 1 1
H H7C 0.0443 0.6802 0.0784 0.184 Uiso calc R 1 1
C C8 0.3081(7) 0.5500(4) 0.25865(17) 0.135(2) Uani d . 1 1
H H8A 0.3346 0.4927 0.2696 0.203 Uiso calc R 1 1
H H8B 0.1700 0.5605 0.2596 0.203 Uiso calc R 1 1
H H8C 0.3767 0.5872 0.2851 0.203 Uiso calc R 1 1
C C9 0.6665(4) 0.39309(18) 0.23725(12) 0.0547(7) Uani d . 1 1
C C10 0.5292(5) 0.3557(2) 0.19991(14) 0.0716(10) Uani d . 1 1
H H10 0.4580 0.3889 0.1735 0.086 Uiso calc R 1 1
C C11 0.4967(6) 0.2704(2) 0.20131(17) 0.0867(12) Uani d . 1 1
H H11 0.4021 0.2462 0.1765 0.104 Uiso calc R 1 1
C C12 0.6038(7) 0.2210(2) 0.23919(19) 0.0972(14) Uani d . 1 1
H H12 0.5870 0.1629 0.2389 0.117 Uiso calc R 1 1
C C13 0.7368(6) 0.2576(2) 0.27785(16) 0.0812(11) Uani d . 1 1
H H13 0.8068 0.2236 0.3040 0.097 Uiso calc R 1 1
C C14 0.7683(4) 0.34304(18) 0.27861(12) 0.0545(7) Uani d . 1 1
C C15 1.0584(5) 0.3318(2) 0.34359(15) 0.0682(9) Uani d . 1 1
H H15A 1.1246 0.3034 0.3130 0.082 Uiso calc R 1 1
H H15B 1.0048 0.2894 0.3684 0.082 Uiso calc R 1 1
C C16 1.2025(5) 0.3861(2) 0.37788(15) 0.0731(10) Uani d . 1 1
H H16A 1.3054 0.3511 0.3951 0.088 Uiso calc R 1 1
H H16B 1.2622 0.4262 0.3525 0.088 Uiso calc R 1 1
C C17 0.9340(4) 0.4817(2) 0.39972(13) 0.0612(8) Uani d . 1 1
H H17A 0.9815 0.5263 0.3754 0.073 Uiso calc R 1 1
H H17B 0.8653 0.5074 0.4309 0.073 Uiso calc R 1 1
C C18 0.7969(4) 0.4257(2) 0.36515(12) 0.0540(7) Uani d . 1 1
H H18A 0.7433 0.3833 0.3901 0.065 Uiso calc R 1 1
H H18B 0.6892 0.4588 0.3488 0.065 Uiso calc R 1 1
C C19 0.5579(4) 0.28238(19) 0.57044(12) 0.0506(7) Uani d . 1 1
C C20 0.4306(6) 0.2354(3) 0.60181(16) 0.0822(11) Uani d . 1 1
H H20 0.3177 0.2589 0.6160 0.099 Uiso calc R 1 1
C C21 0.4782(7) 0.1518(3) 0.61129(19) 0.0981(14) Uani d . 1 1
H H21 0.3961 0.1185 0.6327 0.118 Uiso calc R 1 1
C C22 0.6421(7) 0.1171(2) 0.59009(17) 0.0875(12) Uani d . 1 1
H H22 0.6690 0.0604 0.5968 0.105 Uiso calc R 1 1
C C23 0.7684(6) 0.1641(2) 0.55897(14) 0.0691(9) Uani d . 1 1
H H23 0.8811 0.1403 0.5449 0.083 Uiso calc R 1 1
C C24 0.7236(4) 0.24800(18) 0.54898(11) 0.0497(7) Uani d . 1 1
C C25 0.8340(5) 0.3132(2) 0.51677(13) 0.0578(8) Uani d . 1 1
N N1 0.8998(3) 0.38451(15) 0.31881(10) 0.0531(6) Uani d . 1 1
N N2 1.1015(4) 0.43166(18) 0.42360(11) 0.0641(7) Uani d . 1 1
H H2A 1.1871 0.4662 0.4423 0.077 Uiso calc R 1 1
H H2B 1.0581 0.3943 0.4492 0.077 Uiso calc R 1 1
N N3 0.7516(4) 0.38955(17) 0.51677(11) 0.0623(7) Uani d . 1 1
O O1 0.9866(4) 0.29579(19) 0.49223(11) 0.0882(8) Uani d . 1 1
O O2 0.5630(4) 0.44340(15) 0.59810(10) 0.0837(8) Uani d . 1 1
O O3 0.3857(3) 0.40264(15) 0.51036(11) 0.0791(7) Uani d . 1 1
S S1 0.73721(13) 0.49966(5) 0.23268(4) 0.0642(3) Uani d . 1 1
S S2 0.55065(12) 0.38844(5) 0.54906(3) 0.0567(2) Uani d . 1 1

loop_
_atom_site_aniso_label
_atom_site_aniso_U_11
_atom_site_aniso_U_22
_atom_site_aniso_U_33
_atom_site_aniso_U_12
_atom_site_aniso_U_13
_atom_site_aniso_U_23
C1 0.068(2) 0.0444(16) 0.0539(17) -0.0083(14) -0.0055(15) 0.0048(13)
C2 0.095(3) 0.084(3) 0.059(2) -0.004(2) 0.008(2) 0.0121(18)
C3 0.130(4) 0.107(3) 0.051(2) -0.010(3) -0.003(2) 0.032(2)
C4 0.104(3) 0.057(2) 0.066(2) -0.015(2) -0.025(2) 0.0200(16)
C5 0.078(2) 0.080(2) 0.070(2) 0.0049(19) -0.0183(19) 0.0119(18)
C6 0.077(2) 0.079(2) 0.0495(17) -0.0015(18) -0.0074(17) 0.0119(16)
C7 0.146(4) 0.112(4) 0.104(3) -0.018(3) -0.057(3) 0.050(3)
C8 0.096(3) 0.243(7) 0.068(3) 0.043(4) 0.013(3) 0.043(3)
C9 0.0621(18) 0.0488(17) 0.0521(16) -0.0038(14) -0.0079(14) 0.0067(13)
C10 0.087(2) 0.056(2) 0.070(2) -0.0131(17) -0.0281(19) 0.0088(16)
C11 0.112(3) 0.056(2) 0.089(3) -0.024(2) -0.031(2) 0.0008(19)
C12 0.137(4) 0.047(2) 0.105(3) -0.017(2) -0.031(3) 0.012(2)
C13 0.109(3) 0.050(2) 0.082(2) -0.0008(19) -0.024(2) 0.0121(17)
C14 0.0622(18) 0.0478(17) 0.0530(16) 0.0004(14) -0.0032(15) 0.0038(13)
C15 0.065(2) 0.072(2) 0.068(2) 0.0177(17) -0.0030(17) 0.0102(17)
C16 0.0518(18) 0.098(3) 0.069(2) 0.0042(18) -0.0050(17) 0.0223(19)
C17 0.0643(19) 0.066(2) 0.0526(17) -0.0003(15) -0.0084(15) 0.0092(14)
C18 0.0482(16) 0.0644(19) 0.0488(16) 0.0037(14) -0.0034(14) 0.0017(14)
C19 0.0520(17) 0.0575(18) 0.0420(14) -0.0044(14) -0.0013(13) 0.0085(12)
C20 0.074(2) 0.092(3) 0.082(2) -0.006(2) 0.021(2) 0.016(2)
C21 0.117(4) 0.081(3) 0.097(3) -0.028(3) 0.013(3) 0.039(2)
C22 0.126(4) 0.054(2) 0.081(3) -0.005(2) -0.015(3) 0.0229(19)
C23 0.089(2) 0.060(2) 0.0575(19) 0.0133(18) -0.0089(18) 0.0055(16)
C24 0.0573(18) 0.0537(17) 0.0375(13) -0.0015(14) -0.0050(13) 0.0066(12)
C25 0.0517(18) 0.075(2) 0.0465(16) -0.0023(16) 0.0018(15) 0.0117(15)
N1 0.0527(14) 0.0556(15) 0.0505(13) 0.0051(11) -0.0055(12) 0.0050(11)
N2 0.0568(15) 0.0824(19) 0.0521(14) -0.0111(13) -0.0076(13) 0.0166(13)
N3 0.0614(16) 0.0596(17) 0.0655(16) -0.0070(13) -0.0024(13) 0.0162(13)
O1 0.0683(15) 0.113(2) 0.0848(17) 0.0108(14) 0.0240(14) 0.0220(15)
O2 0.1069(19) 0.0666(16) 0.0760(15) 0.0170(13) -0.0153(14) -0.0216(12)
O3 0.0666(14) 0.0782(16) 0.0891(16) 0.0073(12) -0.0357(13) 0.0139(13)
S1 0.0708(5) 0.0482(5) 0.0719(5) -0.0099(4) -0.0184(4) 0.0103(4)
S2 0.0619(5) 0.0509(4) 0.0560(4) 0.0024(3) -0.0129(4) 0.0044(3)

loop_
_atom_type_symbol
_atom_type_description
_atom_type_scat_dispersion_real
_atom_type_scat_dispersion_imag
_atom_type_scat_source
C C 0.0033 0.0016 'International Tables Vol C Tables 4.2.6.8 and 6.1.1.4'
H H 0.0000 0.0000 'International Tables Vol C Tables 4.2.6.8 and 6.1.1.4'
N N 0.0061 0.0033 'International Tables Vol C Tables 4.2.6.8 and 6.1.1.4'
O O 0.0106 0.0060 'International Tables Vol C Tables 4.2.6.8 and 6.1.1.4'
S S 0.1246 0.1234 'International Tables Vol C Tables 4.2.6.8 and 6.1.1.4'

loop_
_geom_angle_atom_site_label_1
_geom_angle_atom_site_label_2
_geom_angle_atom_site_label_3
_geom_angle
C2 C1 C6 119.0(3)
C2 C1 S1 119.2(3)
C6 C1 S1 121.7(2)
C1 C2 C3 119.9(4)
C1 C2 H2 120.1
C3 C2 H2 120.1
C4 C3 C2 122.5(4)
C4 C3 H3 118.8
C2 C3 H3 118.8
C3 C4 C5 116.8(3)
C3 C4 C7 121.6(4)
C5 C4 C7 121.6(4)
C4 C5 C6 123.2(4)
C4 C5 H5 118.4
C6 C5 H5 118.4
C1 C6 C5 118.6(3)
C1 C6 C8 121.9(3)
C5 C6 C8 119.4(4)
C4 C7 H7A 109.5
C4 C7 H7B 109.5
H7A C7 H7B 109.5
C4 C7 H7C 109.5
H7A C7 H7C 109.5
H7B C7 H7C 109.5
C6 C8 H8A 109.5
C6 C8 H8B 109.5
H8A C8 H8B 109.5
C6 C8 H8C 109.5
H8A C8 H8C 109.5
H8B C8 H8C 109.5
C10 C9 C14 119.2(3)
C10 C9 S1 123.6(2)
C14 C9 S1 117.0(2)
C11 C10 C9 120.9(3)
C11 C10 H10 119.5
C9 C10 H10 119.5
C12 C11 C10 119.8(3)
C12 C11 H11 120.1
C10 C11 H11 120.1
C11 C12 C13 119.9(3)
C11 C12 H12 120.1
C13 C12 H12 120.1
C14 C13 C12 121.5(3)
C14 C13 H13 119.2
C12 C13 H13 119.2
C13 C14 C9 118.4(3)
C13 C14 N1 123.9(3)
C9 C14 N1 117.7(3)
N1 C15 C16 109.6(3)
N1 C15 H15A 109.7
C16 C15 H15A 109.7
N1 C15 H15B 109.7
C16 C15 H15B 109.7
H15A C15 H15B 108.2
N2 C16 C15 110.1(3)
N2 C16 H16A 109.6
C15 C16 H16A 109.6
N2 C16 H16B 109.6
C15 C16 H16B 109.6
H16A C16 H16B 108.2
N2 C17 C18 109.7(3)
N2 C17 H17A 109.7
C18 C17 H17A 109.7
N2 C17 H17B 109.7
C18 C17 H17B 109.7
H17A C17 H17B 108.2
N1 C18 C17 110.5(2)
N1 C18 H18A 109.6
C17 C18 H18A 109.6
N1 C18 H18B 109.6
C17 C18 H18B 109.6
H18A C18 H18B 108.1
C24 C19 C20 121.8(3)
C24 C19 S2 107.0(2)
C20 C19 S2 131.1(3)
C19 C20 C21 117.0(4)
C19 C20 H20 121.5
C21 C20 H20 121.5
C22 C21 C20 121.6(4)
C22 C21 H21 119.2
C20 C21 H21 119.2
C21 C22 C23 121.2(4)
C21 C22 H22 119.4
C23 C22 H22 119.4
C22 C23 C24 118.2(4)
C22 C23 H23 120.9
C24 C23 H23 120.9
C19 C24 C23 120.2(3)
C19 C24 C25 110.4(3)
C23 C24 C25 129.5(3)
O1 C25 N3 124.4(3)
O1 C25 C24 121.7(3)
N3 C25 C24 113.9(3)
C14 N1 C18 112.2(2)
C14 N1 C15 115.3(2)
C18 N1 C15 109.7(2)
C16 N2 C17 111.7(2)
C16 N2 H2A 109.3
C17 N2 H2A 109.3
C16 N2 H2B 109.3
C17 N2 H2B 109.3
H2A N2 H2B 107.9
C25 N3 S2 111.2(2)
C9 S1 C1 102.86(13)
O3 S2 O2 114.91(15)
O3 S2 N3 112.03(15)
O2 S2 N3 110.15(16)
O3 S2 C19 109.94(14)
O2 S2 C19 111.04(14)
N3 S2 C19 97.43(14)

loop_
_geom_bond_atom_site_label_1
_geom_bond_atom_site_label_2
_geom_bond_distance
C1 C2 1.380(4)
C1 C6 1.384(5)
C1 S1 1.777(3)
C2 C3 1.386(5)
C2 H2 0.9300
C3 C4 1.364(6)
C3 H3 0.9300
C4 C5 1.363(5)
C4 C7 1.516(5)
C5 C6 1.395(4)
C5 H5 0.9300
C6 C8 1.508(5)
C7 H7A 0.9600
C7 H7B 0.9600
C7 H7C 0.9600
C8 H8A 0.9600
C8 H8B 0.9600
C8 H8C 0.9600
C9 C10 1.384(4)
C9 C14 1.408(4)
C9 S1 1.765(3)
C10 C11 1.375(5)
C10 H10 0.9300
C11 C12 1.367(5)
C11 H11 0.9300
C12 C13 1.378(5)
C12 H12 0.9300
C13 C14 1.375(4)
C13 H13 0.9300
C14 N1 1.429(4)
C15 N1 1.468(4)
C15 C16 1.510(5)
C15 H15A 0.9700
C15 H15B 0.9700
C16 N2 1.481(4)
C16 H16A 0.9700
C16 H16B 0.9700
C17 N2 1.482(4)
C17 C18 1.501(4)
C17 H17A 0.9700
C17 H17B 0.9700
C18 N1 1.465(4)
C18 H18A 0.9700
C18 H18B 0.9700
C19 C24 1.371(4)
C19 C20 1.378(4)
C19 S2 1.756(3)
C20 C21 1.383(6)
C20 H20 0.9300
C21 C22 1.361(6)
C21 H21 0.9300
C22 C23 1.371(5)
C22 H22 0.9300
C23 C24 1.385(4)
C23 H23 0.9300
C24 C25 1.500(4)
C25 O1 1.242(4)
C25 N3 1.337(4)
N2 H2A 0.9000
N2 H2B 0.9000
N3 S2 1.593(3)
O2 S2 1.435(2)
O3 S2 1.430(2)

loop_
_geom_hbond_atom_site_label_D
_geom_hbond_atom_site_label_H
_geom_hbond_atom_site_label_A
_geom_hbond_site_symmetry_A
_geom_hbond_distance_DH
_geom_hbond_distance_HA
_geom_hbond_distance_DA
_geom_hbond_angle_DHA
N2 H2B O1 . 0.90 1.93 2.815(4) 167
N2 H2A O3 1_655 0.90 2.28 2.778(3) 115

loop_
_geom_torsion_atom_site_label_1
_geom_torsion_atom_site_label_2
_geom_torsion_atom_site_label_3
_geom_torsion_atom_site_label_4
_geom_torsion
C6 C1 C2 C3 -0.8(5)
S1 C1 C2 C3 -176.2(3)
C1 C2 C3 C4 -0.7(6)
C2 C3 C4 C5 1.6(6)
C2 C3 C4 C7 -178.6(4)
C3 C4 C5 C6 -1.0(6)
C7 C4 C5 C6 179.2(4)
C2 C1 C6 C5 1.3(5)
S1 C1 C6 C5 176.6(3)
C2 C1 C6 C8 -179.8(4)
S1 C1 C6 C8 -4.5(5)
C4 C5 C6 C1 -0.4(6)
C4 C5 C6 C8 -179.3(4)
C14 C9 C10 C11 -2.5(6)
S1 C9 C10 C11 172.3(3)
C9 C10 C11 C12 -1.4(7)
C10 C11 C12 C13 3.3(7)
C11 C12 C13 C14 -1.4(7)
C12 C13 C14 C9 -2.4(6)
C12 C13 C14 N1 178.0(4)
C10 C9 C14 C13 4.3(5)
S1 C9 C14 C13 -170.8(3)
C10 C9 C14 N1 -176.1(3)
S1 C9 C14 N1 8.8(4)
N1 C15 C16 N2 57.7(3)
N2 C17 C18 N1 -57.8(3)
C24 C19 C20 C21 0.6(5)
S2 C19 C20 C21 179.7(3)
C19 C20 C21 C22 -0.7(6)
C20 C21 C22 C23 0.8(7)
C21 C22 C23 C24 -0.8(5)
C20 C19 C24 C23 -0.6(4)
S2 C19 C24 C23 -179.9(2)
C20 C19 C24 C25 180.0(3)
S2 C19 C24 C25 0.7(3)
C22 C23 C24 C19 0.7(4)
C22 C23 C24 C25 180.0(3)
C19 C24 C25 O1 -178.0(3)
C23 C24 C25 O1 2.6(5)
C19 C24 C25 N3 1.2(3)
C23 C24 C25 N3 -178.1(3)
C13 C14 N1 C18 -102.0(4)
C9 C14 N1 C18 78.4(3)
C13 C14 N1 C15 24.4(4)
C9 C14 N1 C15 -155.1(3)
C17 C18 N1 C14 -169.2(2)
C17 C18 N1 C15 61.3(3)
C16 C15 N1 C14 171.5(3)
C16 C15 N1 C18 -60.8(3)
C15 C16 N2 C17 -55.5(3)
C18 C17 N2 C16 55.2(3)
O1 C25 N3 S2 176.5(3)
C24 C25 N3 S2 -2.7(3)
C10 C9 S1 C1 11.1(3)
C14 C9 S1 C1 -174.0(2)
C2 C1 S1 C9 -104.0(3)
C6 C1 S1 C9 80.7(3)
C25 N3 S2 O3 -112.3(2)
C25 N3 S2 O2 118.4(2)
C25 N3 S2 C19 2.7(2)
C24 C19 S2 O3 114.7(2)
C20 C19 S2 O3 -64.4(3)
C24 C19 S2 O2 -117.0(2)
C20 C19 S2 O2 63.9(3)
C24 C19 S2 N3 -2.0(2)
C20 C19 S2 N3 178.8(3)
